data_7029331
loop_
_publ_author_name
'Safronov, Alexander V.'
'Sevryugina, Yulia V.'
'Pichaandi, Kothanda Rama'
'Jalisatgi, Satish S.'
'Hawthorne, M. Frederick'

_publ_section_title
;
 Synthesis of closo- and nido-biscarboranes with rigid unsaturated linkers
 as precursors to linear metallacarborane-based molecular rods.
;
_journal_issue 13
_journal_name_full 'Dalton transactions (Cambridge, England : 2003)'
_journal_page_first 4969
_journal_page_last 4977
_journal_paper_doi 10.1039/c3dt52596a
_journal_volume 43
_journal_year 2014
_chemical_formula_moiety
;
 [B10 C2 H11]2 C2
;
_chemical_formula_sum 'C6 H22 B20'
_chemical_formula_weight 310.44
_chemical_melting_point ?
_chemical_name_systematic
; 
 1,2-bis(1,2-dicarba-closo-dodecaborane(11)-8-yl)ethyne  
;
_space_group_IT_number 34
_symmetry_cell_setting orthorhombic
_symmetry_space_group_name_Hall 'P 2 -2n'
_symmetry_space_group_name_H-M 'P n n 2'
_atom_sites_solution_hydrogens difmap
_atom_sites_solution_primary direct
_atom_sites_solution_secondary difmap
_audit_creation_method SHELXL-97
_cell_angle_alpha 90.00
_cell_angle_beta 90.00
_cell_angle_gamma 90.00
_cell_formula_units_Z 2
_cell_length_a 11.4869(10)
_cell_length_b 11.6934(11)
_cell_length_c 6.8962(6)
_cell_measurement_reflns_used 4038
_cell_measurement_temperature 173(2)
_cell_measurement_theta_max 27.11
_cell_measurement_theta_min 2.49
_cell_volume 926.30(14)
_computing_cell_refinement 'SMART, SAINT'
_computing_data_collection SMART
_computing_data_reduction SAINT
_computing_molecular_graphics 'SHELXP-01 (Sheldrick, 2001)'
_computing_publication_material 'SHELXCIF-01 (Sheldrick, 2001)'
_computing_structure_refinement 'SHELXL-01 (Sheldrick, 2001)'
_computing_structure_solution 'SHELXS-01 (Sheldrick, 2001)'
_diffrn_ambient_temperature 173(2)
_diffrn_measured_fraction_theta_full 0.999
_diffrn_measured_fraction_theta_max 0.999
_diffrn_measurement_device_type 'Bruker SMART APEX CCD'
_diffrn_measurement_method '0.3 deg wide \w exposures'
_diffrn_radiation_monochromator graphite
_diffrn_radiation_source 'fine-focus sealed tube'
_diffrn_radiation_type MoK\a
_diffrn_radiation_wavelength 0.71073
_diffrn_reflns_av_R_equivalents 0.0430
_diffrn_reflns_av_sigmaI/netI 0.0256
_diffrn_reflns_limit_h_max 14
_diffrn_reflns_limit_h_min -14
_diffrn_reflns_limit_k_max 14
_diffrn_reflns_limit_k_min -14
_diffrn_reflns_limit_l_max 8
_diffrn_reflns_limit_l_min -8
_diffrn_reflns_number 7733
_diffrn_reflns_theta_full 27.14
_diffrn_reflns_theta_max 27.14
_diffrn_reflns_theta_min 2.49
_exptl_absorpt_coefficient_mu 0.046
_exptl_absorpt_correction_T_max 0.99
_exptl_absorpt_correction_T_min 0.75
_exptl_absorpt_correction_type multi-scan
_exptl_absorpt_process_details
;
 Bruker SADABS 2008/1
;
_exptl_crystal_colour 'pale yellow'
_exptl_crystal_density_diffrn 1.113
_exptl_crystal_density_meas ?
_exptl_crystal_density_method none
_exptl_crystal_description needle
_exptl_crystal_F_000 316
_exptl_crystal_size_max 0.26
_exptl_crystal_size_mid 0.16
_exptl_crystal_size_min 0.14
_refine_diff_density_max 0.473
_refine_diff_density_min -0.202
_refine_diff_density_rms 0.082
_refine_ls_abs_structure_details
;
 Compound is a weak anomalous scatterer and no conclusions 
 about the absolute structure are justified
;
_refine_ls_extinction_coef noref
_refine_ls_extinction_method none
_refine_ls_goodness_of_fit_ref 1.189
_refine_ls_hydrogen_treatment refall
_refine_ls_matrix_type full
_refine_ls_number_parameters 162
_refine_ls_number_reflns 1114
_refine_ls_number_restraints 1
_refine_ls_restrained_S_all 1.188
_refine_ls_R_factor_all 0.0760
_refine_ls_R_factor_gt 0.0687
_refine_ls_shift/su_max 0.001
_refine_ls_shift/su_mean 0.000
_refine_ls_structure_factor_coef Fsqd
_refine_ls_weighting_details 'calc w=1/[\s^2^(Fo^2^)+(0.1183P)^2^+0.1514P] where P=(Fo^2^+2Fc^2^)/3'
_refine_ls_weighting_scheme calc
_refine_ls_wR_factor_gt 0.1714
_refine_ls_wR_factor_ref 0.1791
_reflns_number_gt 996
_reflns_number_total 1114
_reflns_threshold_expression >2sigma(I)
_cod_data_source_file c3dt52596a.txt
_cod_data_source_block {[B10C2H11]C}2_(3)
_cod_depositor_comments
;
The following automatic conversions were performed:

'_chemical_melting_point' value 'not measured' was changed to '?' -
the value is undefined or not given.

Automatic conversion script
Id: cif_fix_values 2281 2013-09-26 08:29:07Z andrius 

The following automatic conversions were performed:

'_exptl_crystal_density_meas' value 'not measured' was changed to '?'
- the value is perceived as not measured.

Automatic conversion script
Id: cif_fix_values 3008 2015-01-20 13:52:24Z robertas 
;
_cod_database_code 7029331

loop_
_symmetry_equiv_pos_as_xyz
'x, y, z'
'-x, -y, z'
'x+1/2, -y+1/2, z+1/2'
'-x+1/2, y+1/2, z+1/2'

loop_
_atom_site_label
_atom_site_type_symbol
_atom_site_fract_x
_atom_site_fract_y
_atom_site_fract_z
_atom_site_U_iso_or_equiv
_atom_site_adp_type
_atom_site_occupancy
_atom_site_symmetry_multiplicity
_atom_site_calc_flag
C1 C 0.2155(3) 0.2458(3) 0.6256(6) 0.0271(8) Uani 1 1 d
H1 H 0.170(4) 0.251(3) 0.714(8) 0.028(11) Uiso 1 1 d
C2 C 0.1686(3) 0.2561(2) 0.4033(5) 0.0215(7) Uani 1 1 d
H2 H 0.090(3) 0.264(2) 0.389(6) 0.018(9) Uiso 1 1 d
B3 B 0.2411(3) 0.3709(3) 0.5015(6) 0.0270(8) Uani 1 1 d
H3B H 0.192(3) 0.446(3) 0.534(6) 0.036(11) Uiso 1 1 d
B4 B 0.3490(4) 0.3067(3) 0.6526(5) 0.0293(9) Uani 1 1 d
H4B H 0.368(4) 0.347(3) 0.794(6) 0.039(12) Uiso 1 1 d
B5 B 0.3290(3) 0.1551(3) 0.6419(6) 0.0305(9) Uani 1 1 d
H5B H 0.344(4) 0.106(5) 0.770(9) 0.074(17) Uiso 1 1 d
B6 B 0.2109(3) 0.1251(3) 0.4862(6) 0.0289(9) Uani 1 1 d
H6B H 0.140(3) 0.067(3) 0.512(6) 0.030(10) Uiso 1 1 d
B7 B 0.2646(3) 0.3254(3) 0.2585(6) 0.0203(7) Uani 1 1 d
H7B H 0.241(3) 0.371(3) 0.145(7) 0.027(10) Uiso 1 1 d
B8 B 0.3873(3) 0.3555(3) 0.4142(6) 0.0262(8) Uani 1 1 d
B9 B 0.4399(3) 0.2193(4) 0.5002(7) 0.0291(8) Uani 1 1 d
H9B H 0.538(3) 0.197(4) 0.522(7) 0.040(12) Uiso 1 1 d
B10 B 0.3534(3) 0.1085(3) 0.3991(7) 0.0300(8) Uani 1 1 d
H10B H 0.401(5) 0.030(4) 0.375(10) 0.068(15) Uiso 1 1 d
B11 B 0.2465(3) 0.1739(3) 0.2498(6) 0.0221(7) Uani 1 1 d
H11B H 0.208(3) 0.144(3) 0.140(6) 0.019(8) Uiso 1 1 d
B12 B 0.3881(3) 0.2323(3) 0.2586(6) 0.0258(8) Uani 1 1 d
H12B H 0.436(5) 0.223(4) 0.143(10) 0.066(17) Uiso 1 1 d
C3 C 0.4676(3) 0.4586(3) 0.3919(6) 0.0328(8) Uani 1 1 d

loop_
_atom_site_aniso_label
_atom_site_aniso_U_11
_atom_site_aniso_U_22
_atom_site_aniso_U_33
_atom_site_aniso_U_23
_atom_site_aniso_U_13
_atom_site_aniso_U_12
C1 0.0261(16) 0.0319(18) 0.0232(17) 0.0011(13) 0.0084(15) -0.0036(12)
C2 0.0149(13) 0.0232(15) 0.0264(16) 0.0014(13) 0.0025(12) -0.0008(10)
B3 0.0364(19) 0.0201(18) 0.0246(18) -0.0035(15) 0.0053(17) -0.0022(14)
B4 0.040(2) 0.0276(18) 0.0206(18) -0.0022(16) -0.0022(17) -0.0111(15)
B5 0.034(2) 0.0309(18) 0.027(2) 0.0101(18) -0.0035(17) 0.0024(15)
B6 0.038(2) 0.0164(16) 0.033(2) 0.0078(15) -0.0014(19) -0.0057(15)
B7 0.0229(15) 0.0176(14) 0.0205(16) 0.0015(13) 0.0000(14) -0.0044(12)
B8 0.0325(17) 0.0254(16) 0.0206(16) 0.0019(16) -0.0036(16) -0.0114(14)
B9 0.0213(17) 0.039(2) 0.0270(17) 0.0019(19) -0.0070(16) -0.0029(15)
B10 0.0271(17) 0.0278(18) 0.0351(19) -0.0006(19) -0.0078(17) 0.0082(14)
B11 0.0211(15) 0.0180(15) 0.0272(18) -0.0041(14) -0.0048(15) 0.0014(11)
B12 0.0140(14) 0.042(2) 0.0214(18) -0.0021(16) -0.0006(15) -0.0032(13)
C3 0.0330(16) 0.0321(17) 0.0334(18) -0.0001(16) -0.0011(14) -0.0100(14)

loop_
_atom_type_symbol
_atom_type_description
_atom_type_scat_dispersion_real
_atom_type_scat_dispersion_imag
_atom_type_scat_source
C C 0.0033 0.0000 'International Tables Vol C Tables 4.2.6.8 and 6.1.1.4'
H H 0.0000 0.0000 'International Tables Vol C Tables 4.2.6.8 and 6.1.1.4'
B B 0.0013 0.0000 'International Tables Vol C Tables 4.2.6.8 and 6.1.1.4'

loop_
_geom_angle_atom_site_label_1
_geom_angle_atom_site_label_2
_geom_angle_atom_site_label_3
_geom_angle
_geom_angle_site_symmetry_1
_geom_angle_publ_flag
C2 C1 B5 111.4(3) . y
C2 C1 B4 111.7(3) . y
B5 C1 B4 63.8(2) . y
C2 C1 B6 61.4(2) . y
B5 C1 B6 62.7(2) . y
B4 C1 B6 115.8(3) . y
C2 C1 B3 61.7(2) . y
B5 C1 B3 115.9(3) . y
B4 C1 B3 62.9(2) . y
B6 C1 B3 115.4(3) . y
C2 C1 H1 119(3) . n
B5 C1 H1 120(3) . n
B4 C1 H1 118(3) . n
B6 C1 H1 118(3) . n
B3 C1 H1 115(3) . n
C1 C2 B11 111.9(3) . y
C1 C2 B7 112.0(2) . y
B11 C2 B7 63.7(2) . y
C1 C2 B6 61.6(2) . y
B11 C2 B6 63.1(2) . y
B7 C2 B6 116.2(3) . y
C1 C2 B3 61.7(2) . y
B11 C2 B3 115.8(2) . y
B7 C2 B3 62.8(2) . y
B6 C2 B3 115.5(3) . y
C1 C2 H2 116(3) . n
B11 C2 H2 121(2) . n
B7 C2 H2 122(2) . n
B6 C2 H2 114(2) . n
B3 C2 H2 116(2) . n
C2 B3 C1 56.6(2) . y
C2 B3 B7 57.9(2) . y
C1 B3 B7 103.9(3) . y
C2 B3 B4 103.8(3) . y
C1 B3 B4 58.0(2) . y
B7 B3 B4 108.6(3) . y
C2 B3 B8 104.0(3) . y
C1 B3 B8 104.0(3) . y
B7 B3 B8 60.8(2) . y
B4 B3 B8 60.2(2) . y
C2 B3 H3B 118(2) . n
C1 B3 H3B 121(2) . n
B7 B3 H3B 122(2) . n
B4 B3 H3B 126(2) . n
B8 B3 H3B 130(2) . n
C1 B4 B3 59.1(2) . y
C1 B4 B5 57.7(2) . y
B3 B4 B5 107.7(3) . y
C1 B4 B8 104.7(3) . y
B3 B4 B8 60.1(2) . y
B5 B4 B8 108.0(3) . y
C1 B4 B9 102.8(2) . y
B3 B4 B9 107.5(3) . y
B5 B4 B9 59.2(2) . y
B8 B4 B9 60.2(2) . y
C1 B4 H4B 117(2) . n
B3 B4 H4B 118(2) . n
B5 B4 H4B 119(2) . n
B8 B4 H4B 129(2) . n
B9 B4 H4B 130(2) . n
C1 B5 B6 59.3(2) . y
C1 B5 B9 104.7(3) . y
B6 B5 B9 107.5(3) . y
C1 B5 B10 104.6(3) . y
B6 B5 B10 59.3(2) . y
B9 B5 B10 59.9(2) . y
C1 B5 B4 58.6(2) . y
B6 B5 B4 108.7(3) . y
B9 B5 B4 60.7(2) . y
B10 B5 B4 108.8(3) . y
C1 B5 H5B 121(3) . n
B6 B5 H5B 121(3) . n
B9 B5 H5B 125(3) . n
B10 B5 H5B 126(3) . n
B4 B5 H5B 119(3) . y
C2 B6 C1 57.0(2) . y
C2 B6 B10 104.5(3) . y
C1 B6 B10 104.8(3) . y
C2 B6 B5 104.1(3) . y
C1 B6 B5 58.0(2) . y
B10 B6 B5 60.9(2) . y
C2 B6 B11 57.9(2) . y
C1 B6 B11 104.1(2) . y
B10 B6 B11 60.4(2) . y
B5 B6 B11 108.5(3) . y
C2 B6 H6B 114.1(19) . n
C1 B6 H6B 117(2) . n
B10 B6 H6B 133.7(19) . n
B5 B6 H6B 127(2) . n
B11 B6 H6B 122(2) . n
C2 B7 B3 59.3(2) . y
C2 B7 B11 57.94(19) . y
B3 B7 B11 108.1(2) . y
C2 B7 B12 103.0(2) . y
B3 B7 B12 107.6(3) . y
B11 B7 B12 59.22(19) . y
C2 B7 B8 104.5(3) . y
B3 B7 B8 60.0(2) . y
B11 B7 B8 107.7(2) . y
B12 B7 B8 59.9(2) . y
C2 B7 H7B 123(2) . n
B3 B7 H7B 123(2) . n
B11 B7 H7B 119(2) . n
B12 B7 H7B 123(2) . n
B8 B7 H7B 126(2) . n
C3 B8 B3 121.4(3) . y
C3 B8 B4 119.5(3) . y
B3 B8 B4 59.7(2) . y
C3 B8 B12 124.8(3) . y
B3 B8 B12 106.6(2) . y
B4 B8 B12 107.1(3) . y
C3 B8 B9 121.9(3) . y
B3 B8 B9 107.0(3) . y
B4 B8 B9 60.0(2) . y
B12 B8 B9 59.1(2) . y
C3 B8 B7 124.4(3) . y
B3 B8 B7 59.2(2) . y
B4 B8 B7 106.9(3) . y
B12 B8 B7 59.5(2) . y
B9 B8 B7 106.6(2) . y
B5 B9 B10 60.4(2) . y
B5 B9 B12 108.2(2) . y
B10 B9 B12 60.4(2) . y
B5 B9 B4 60.1(2) . y
B10 B9 B4 108.6(3) . y
B12 B9 B4 107.7(3) . y
B5 B9 B8 108.3(3) . y
B10 B9 B8 109.1(3) . y
B12 B9 B8 60.2(2) . y
B4 B9 B8 59.8(2) . y
B5 B9 H9B 122(2) . n
B10 B9 H9B 115(2) . n
B12 B9 H9B 118(2) . n
B4 B9 H9B 128(2) . n
B8 B9 H9B 124(2) . n
B6 B10 B9 107.9(3) . y
B6 B10 B11 60.4(2) . y
B9 B10 B11 107.5(3) . y
B6 B10 B5 59.9(2) . y
B9 B10 B5 59.7(2) . y
B11 B10 B5 107.7(3) . y
B6 B10 B12 107.7(3) . y
B9 B10 B12 59.8(2) . y
B11 B10 B12 59.4(2) . y
B5 B10 B12 107.2(3) . y
B6 B10 H10B 128(3) . n
B9 B10 H10B 113(3) . n
B11 B10 H10B 129(3) . n
B5 B10 H10B 119(4) . n
B12 B10 H10B 119(3) . n
C2 B11 B12 104.3(2) . y
C2 B11 B6 59.0(2) . y
B12 B11 B6 107.8(3) . y
C2 B11 B10 104.4(3) . y
B12 B11 B10 60.6(2) . y
B6 B11 B10 59.2(2) . y
C2 B11 B7 58.32(18) . y
B12 B11 B7 60.48(19) . y
B6 B11 B7 108.4(2) . y
B10 B11 B7 109.1(2) . y
C2 B11 H11B 118(2) . n
B12 B11 H11B 127(2) . n
B6 B11 H11B 121(2) . n
B10 B11 H11B 129(2) . n
B7 B11 H11B 116(2) . n
B11 B12 B9 107.9(3) . y
B11 B12 B10 60.0(2) . y
B9 B12 B10 59.8(2) . y
B11 B12 B7 60.30(18) . y
B9 B12 B7 108.6(3) . y
B10 B12 B7 108.5(2) . y
B11 B12 B8 109.0(2) . y
B9 B12 B8 60.7(2) . y
B10 B12 B8 108.9(3) . y
B7 B12 B8 60.5(2) . y
B11 B12 H12B 117(3) . n
B9 B12 H12B 125(3) . n
B10 B12 H12B 119(3) . n
B7 B12 H12B 121(3) . n
B8 B12 H12B 126(3) . n
C3 C3 B8 174.2(2) 2_665 y

loop_
_geom_bond_atom_site_label_1
_geom_bond_atom_site_label_2
_geom_bond_distance
_geom_bond_site_symmetry_2
_geom_bond_publ_flag
C1 C2 1.629(5) . y
C1 B5 1.685(5) . y
C1 B4 1.701(5) . y
C1 B6 1.709(5) . y
C1 B3 1.720(5) . y
C1 H1 0.81(5) . n
C2 B11 1.687(5) . y
C2 B7 1.694(5) . y
C2 B6 1.706(5) . y
C2 B3 1.718(5) . y
C2 H2 0.91(4) . n
B3 B7 1.779(6) . y
B3 B4 1.785(6) . y
B3 B8 1.793(5) . y
B3 H3B 1.07(4) . n
B4 B5 1.788(5) . y
B4 B8 1.795(6) . y
B4 B9 1.800(6) . y
B4 H4B 1.11(4) . n
B5 B6 1.766(6) . y
B5 B9 1.772(6) . y
B5 B10 1.783(6) . y
B5 H5B 1.07(6) . n
B6 B10 1.754(6) . y
B6 B11 1.775(6) . y
B6 H6B 1.08(3) . n
B7 B11 1.785(5) . y
B7 B12 1.788(5) . y
B7 B8 1.807(5) . y
B7 H7B 0.99(4) . n
B8 C3 1.527(5) . y
B8 B12 1.796(6) . y
B8 B9 1.804(6) . y
B9 B10 1.775(6) . y
B9 B12 1.776(6) . y
B9 H9B 1.17(4) . n
B10 B11 1.776(5) . y
B10 B12 1.787(6) . y
B10 H10B 1.08(5) . n
B11 B12 1.765(5) . y
B11 H11B 0.94(4) . n
B12 H12B 0.97(6) . n
C3 C3 1.220(7) 2_665 y
